data_7251617
loop_
_publ_author_name
'Bougossa, Sarra'
'Ben Hamadi, Naoufel'
'Wannassi, Jassem'
'Mhadhbi, Noureddine'
'Erwann, Jeanneau'
'Guesmi, Ahlem'
'Khezami, Lotfi'
'Barhoumi, Houcine'
'Na\"ili, Houcine'

_publ_section_title
;
 From structure to function: a one-dimensional palladium(ii) hybrid for
 real-sample hydroquinone detection
;
_journal_issue 11
_journal_name_full 'RSC Advances'
_journal_page_first 9530
_journal_page_last 9546
_journal_paper_doi 10.1039/D5RA08631K
_journal_volume 16
_journal_year 2026
_chemical_formula_moiety 'Cl3 H2 O Pd, C4 H7 N2'
_chemical_formula_sum 'C4 H9 Cl3 N2 O Pd'
_chemical_formula_weight 313.88
_space_group_crystal_system monoclinic
_space_group_IT_number 14
_space_group_name_Hall '-P 2ybc'
_space_group_name_H-M_alt 'P 1 21/c 1'
_atom_sites_solution_hydrogens mixed
_atom_sites_solution_primary dual
_audit_creation_date 2023-01-03
_audit_creation_method
;
Olex2 1.5-ac5-024
(compiled 2022.04.12 svn.rca3783a0 for Rigaku Oxford Diffraction, GUI svn.r6498)
;
_audit_update_record
;
2025-08-23 deposited with the CCDC.	2026-02-10 downloaded from the CCDC.
;
_cell_angle_alpha 90
_cell_angle_beta 94.084(2)
_cell_angle_gamma 90
_cell_formula_units_Z 4
_cell_length_a 9.0007(2)
_cell_length_b 14.7508(4)
_cell_length_c 7.4059(2)
_cell_measurement_reflns_used 14845
_cell_measurement_temperature 100.00(10)
_cell_measurement_theta_max 30.1240
_cell_measurement_theta_min 5.5230
_cell_volume 980.77(4)
_computing_cell_refinement 'CrysAlisPro 1.171.42.77a (Rigaku OD, 2022)'
_computing_data_collection 'CrysAlisPro 1.171.42.77a (Rigaku OD, 2022)'
_computing_data_reduction 'CrysAlisPro 1.171.42.77a (Rigaku OD, 2022)'
_computing_molecular_graphics 'Olex2 1.5-ac5-024 (Dolomanov et al., 2009)'
_computing_publication_material 'Olex2 1.5-ac5-024 (Dolomanov et al., 2009)'
_computing_structure_refinement 'SHELXL 2018/3 (Sheldrick, 2015)'
_computing_structure_solution 'SHELXT 2018/2 (Sheldrick, 2018)'
_diffrn_ambient_temperature 100.00(10)
_diffrn_detector 'Hybrid Pixel Array Detector'
_diffrn_detector_area_resol_mean 10.0000
_diffrn_detector_type 'HyPix-Arc 100'
_diffrn_measured_fraction_theta_full 0.989
_diffrn_measured_fraction_theta_max 0.863
_diffrn_measurement_details
;
List of Runs (angles in degrees, time in seconds):

  # Type    Start    End  Width  t~exp~   \w     \q     \k     \f   Frames
#--------------------------------------------------------------------------
  1  \w     -4.00  45.00   0.50    0.23    --    8.45 -99.00 120.00   98
  2  \w     -4.00  45.00   0.50    0.23    --    8.45 -99.00  30.00   98
  3  \w     -4.00  25.00   0.50    0.23    --    8.45 -99.00   0.00   58
  4  \w     -4.00  45.00   0.50    0.23    --    8.45 -99.00-150.00   98
  5  \w     -4.00  45.00   0.50    0.23    --    8.45 -99.00 -90.00   98
  6  \w     -7.00  39.00   0.50    0.23    --    8.45  57.00 -90.00   92
  7  \w     -7.00  39.00   0.50    0.23    --    8.45  57.00 -30.00   92
  8  \w    -89.00 -40.00   0.50    0.23    --   -8.13 -19.00 120.00   98
  9  \w    -60.00   8.00   0.50    0.23    --   -8.13 -57.00 150.00  136
 10  \w    -86.00   6.00   0.50    0.23    --   -8.13 -51.00  -8.00  184
 11  \w    -89.00 -40.00   0.50    0.23    --   -8.13 -19.00  60.00   98
 12  \w    -24.00  73.00   0.50    0.23    --   -8.13  38.00  90.00  194
 13  \w    -22.00  70.00   0.50    0.23    --   -8.13  51.00 137.00  184
 14  \w    -24.00  39.00   0.50    0.23    --   -8.13  57.00 -30.00  126
;
_diffrn_measurement_device 'four-circle diffractometer'
_diffrn_measurement_device_type 'XtaLAB Synergy, Dualflex, HyPix-Arc 100'
_diffrn_measurement_method '\w scans'
_diffrn_orient_matrix_type 'CrysAlisPro convention (1999,Acta A55,543-557)'
_diffrn_orient_matrix_UB_11 0.0446915000
_diffrn_orient_matrix_UB_12 -0.0132224000
_diffrn_orient_matrix_UB_13 -0.0705889000
_diffrn_orient_matrix_UB_21 -0.0594157000
_diffrn_orient_matrix_UB_22 -0.0269305000
_diffrn_orient_matrix_UB_23 -0.0384307000
_diffrn_orient_matrix_UB_31 -0.0268933000
_diffrn_orient_matrix_UB_32 0.0375650000
_diffrn_orient_matrix_UB_33 -0.0524445000
_diffrn_radiation_monochromator mirror
_diffrn_radiation_probe x-ray
_diffrn_radiation_type 'Mo K\a'
_diffrn_radiation_wavelength 0.71073
_diffrn_reflns_av_R_equivalents 0.0916
_diffrn_reflns_av_unetI/netI 0.0491
_diffrn_reflns_Laue_measured_fraction_full 0.989
_diffrn_reflns_Laue_measured_fraction_max 0.863
_diffrn_reflns_limit_h_max 12
_diffrn_reflns_limit_h_min -12
_diffrn_reflns_limit_k_max 19
_diffrn_reflns_limit_k_min -19
_diffrn_reflns_limit_l_max 9
_diffrn_reflns_limit_l_min -10
_diffrn_reflns_number 14007
_diffrn_reflns_point_group_measured_fraction_full 0.989
_diffrn_reflns_point_group_measured_fraction_max 0.863
_diffrn_reflns_theta_full 25.242
_diffrn_reflns_theta_max 30.208
_diffrn_reflns_theta_min 5.393
_diffrn_source 'micro-focus sealed X-ray tube'
_diffrn_source_type 'PhotonJet (Mo) X-ray Source'
_exptl_absorpt_coefficient_mu 2.658
_exptl_absorpt_correction_T_max 1.000
_exptl_absorpt_correction_T_min 0.188
_exptl_absorpt_correction_type gaussian
_exptl_absorpt_process_details
;
CrysAlisPro 1.171.42.77a (Rigaku Oxford Diffraction, 2022)
Numerical absorption correction based on gaussian integration over
a multifaceted crystal model
Empirical absorption correction using spherical harmonics,
implemented in SCALE3 ABSPACK scaling algorithm.
;
_exptl_crystal_colour colourless
_exptl_crystal_colour_primary colourless
_exptl_crystal_density_diffrn 2.126
_exptl_crystal_description block
_exptl_crystal_F_000 608
_exptl_crystal_size_max 0.594
_exptl_crystal_size_mid 0.233
_exptl_crystal_size_min 0.176
_refine_diff_density_max 0.872
_refine_diff_density_min -0.894
_refine_diff_density_rms 0.221
_refine_ls_extinction_coef 0.0029(8)
_refine_ls_extinction_expression Fc^*^=kFc[1+0.001xFc^2^\l^3^/sin(2\q)]^-1/4^
_refine_ls_extinction_method 'SHELXL-2018/3 (Sheldrick 2018)'
_refine_ls_goodness_of_fit_ref 1.044
_refine_ls_hydrogen_treatment constr
_refine_ls_matrix_type full
_refine_ls_number_parameters 103
_refine_ls_number_reflns 2517
_refine_ls_number_restraints 0
_refine_ls_restrained_S_all 1.044
_refine_ls_R_factor_all 0.0409
_refine_ls_R_factor_gt 0.0389
_refine_ls_shift/su_max 0.001
_refine_ls_shift/su_mean 0.000
_refine_ls_structure_factor_coef Fsqd
_refine_ls_weighting_details 'w=1/[\s^2^(Fo^2^)+(0.0655P)^2^+0.5975P] where P=(Fo^2^+2Fc^2^)/3'
_refine_ls_weighting_scheme calc
_refine_ls_wR_factor_gt 0.1037
_refine_ls_wR_factor_ref 0.1063
_reflns_Friedel_coverage 0.000
_reflns_number_gt 2320
_reflns_number_total 2517
_reflns_threshold_expression 'I > 2\s(I)'
_cod_data_source_file d5ra08631k2.cif
_cod_data_source_block impd_autored
_cod_database_code 7251617
_shelx_shelxl_version_number 2018/3
_chemical_oxdiff_formula 'C4 H9 Cl3 N2 O1 Pd1'
_shelx_space_group_comment
;
The symmetry employed for this shelxl refinement is uniquely defined
by the following loop, which should always be used as a source of
symmetry information in preference to the above space-group names.
They are only intended as comments.
;
_shelx_estimated_absorpt_t_max 0.652
_shelx_estimated_absorpt_t_min 0.301
_olex2_refinement_description
;
1. Fixed Uiso
 At 1.2 times of:
  All C(H) groups, All N(H) groups
 At 1.5 times of:
  All C(H,H,H) groups, All O(H,H) groups
2.a Rotating group:
 O1(H1A,H1B)
2.b Aromatic/amide H refined with riding coordinates:
 N1(H1), N2(H2), C2(H2A), C3(H3)
2.c Idealised Me refined as rotating group:
 C4(H4A,H4B,H4C)
;
_olex2_exptl_crystal_mounting_method 'The crystal was mounted on a nylon loop in perfluoroether oil'
_olex2_submission_original_sample_id IMPd
_olex2_submission_special_instructions 'No special instructions were received'
_oxdiff_exptl_absorpt_empirical_details
;
Empirical correction (ABSPACK) includes:
- Absorption correction using spherical harmonics
- Frame scaling
;
_oxdiff_exptl_absorpt_empirical_full_max 1.255
_oxdiff_exptl_absorpt_empirical_full_min 0.807

loop_
_space_group_symop_operation_xyz
'x, y, z'
'-x, y+1/2, -z+1/2'
'-x, -y, -z'
'x, -y-1/2, z-1/2'

loop_
_atom_site_label
_atom_site_type_symbol
_atom_site_fract_x
_atom_site_fract_y
_atom_site_fract_z
_atom_site_U_iso_or_equiv
_atom_site_adp_type
_atom_site_occupancy
_atom_site_site_symmetry_order
_atom_site_calc_flag
_atom_site_refinement_flags_posn
_atom_site_refinement_flags_adp
_atom_site_refinement_flags_occupancy
_atom_site_disorder_assembly
_atom_site_disorder_group
Pd1 Pd 0.57869(2) 0.23571(2) 0.33188(3) 0.00966(13) Uani 1 1 d . . . . .
Cl3 Cl 0.78539(9) 0.24191(5) 0.59811(11) 0.01453(19) Uani 1 1 d . . . . .
Cl2 Cl 0.38067(9) 0.26263(5) 0.06877(11) 0.01571(19) Uani 1 1 d . . . . .
Cl1 Cl 0.59415(8) 0.06109(5) 0.29108(11) 0.01623(19) Uani 1 1 d . . . . .
O1 O 0.5952(2) 0.39656(16) 0.3682(3) 0.0169(5) Uani 1 1 d . . . . .
H1A H 0.577288 0.410705 0.475975 0.025 Uiso 1 1 d R U . . .
H1B H 0.525479 0.421745 0.302390 0.025 Uiso 1 1 d R U . . .
N1 N 0.8554(3) 0.47751(19) 0.2423(4) 0.0202(6) Uani 1 1 d . . . . .
H1 H 0.792471 0.434483 0.267644 0.024 Uiso 1 1 calc R U . . .
N2 N 1.0574(3) 0.5494(2) 0.2139(4) 0.0204(6) Uani 1 1 d . . . . .
H2 H 1.152720 0.563104 0.216558 0.024 Uiso 1 1 calc R U . . .
C2 C 0.9424(4) 0.6070(2) 0.1540(5) 0.0198(7) Uani 1 1 d . . . . .
H2A H 0.951658 0.666976 0.109309 0.024 Uiso 1 1 calc R U . . .
C4 C 1.0894(4) 0.3918(3) 0.3387(5) 0.0235(8) Uani 1 1 d . . . . .
H4A H 1.028432 0.356522 0.417784 0.035 Uiso 1 1 calc R U . . .
H4B H 1.179705 0.412745 0.407960 0.035 Uiso 1 1 calc R U . . .
H4C H 1.117003 0.353659 0.238012 0.035 Uiso 1 1 calc R U . . .
C1 C 1.0034(4) 0.4709(2) 0.2667(4) 0.0180(7) Uani 1 1 d . . . . .
C3 C 0.8150(4) 0.5609(2) 0.1719(5) 0.0203(7) Uani 1 1 d . . . . .
H3 H 0.716622 0.581939 0.141713 0.024 Uiso 1 1 calc R U . . .

loop_
_atom_site_aniso_label
_atom_site_aniso_U_11
_atom_site_aniso_U_22
_atom_site_aniso_U_33
_atom_site_aniso_U_23
_atom_site_aniso_U_13
_atom_site_aniso_U_12
Pd1 0.01217(18) 0.00891(19) 0.00785(18) -0.00004(7) 0.00032(11) -0.00019(7)
Cl3 0.0145(4) 0.0171(4) 0.0119(4) -0.0003(3) 0.0006(3) 0.0007(3)
Cl2 0.0149(4) 0.0205(4) 0.0119(4) 0.0013(3) 0.0016(3) 0.0021(3)
Cl1 0.0162(4) 0.0125(4) 0.0200(4) -0.0003(3) 0.0010(3) -0.0012(2)
O1 0.0182(11) 0.0155(12) 0.0171(11) 0.0022(9) 0.0019(9) 0.0010(8)
N1 0.0169(13) 0.0193(14) 0.0242(15) 0.0000(11) -0.0010(11) -0.0034(10)
N2 0.0154(13) 0.0234(15) 0.0222(15) -0.0008(12) 0.0009(11) -0.0032(11)
C2 0.0208(15) 0.0192(18) 0.0193(17) -0.0003(12) 0.0009(13) 0.0013(12)
C4 0.0244(18) 0.023(2) 0.0226(19) -0.0027(13) 0.0000(15) 0.0052(12)
C1 0.0199(16) 0.0210(16) 0.0131(15) -0.0040(12) 0.0018(12) -0.0010(13)
C3 0.0182(15) 0.0220(17) 0.0208(17) -0.0006(13) 0.0027(13) 0.0017(12)

loop_
_atom_type_symbol
_atom_type_description
_atom_type_scat_dispersion_real
_atom_type_scat_dispersion_imag
_atom_type_scat_source
C C 0.0033 0.0016 'International Tables Vol C Tables 4.2.6.8 and 6.1.1.4'
H H 0.0000 0.0000 'International Tables Vol C Tables 4.2.6.8 and 6.1.1.4'
Cl Cl 0.1484 0.1585 'International Tables Vol C Tables 4.2.6.8 and 6.1.1.4'
N N 0.0061 0.0033 'International Tables Vol C Tables 4.2.6.8 and 6.1.1.4'
O O 0.0106 0.0060 'International Tables Vol C Tables 4.2.6.8 and 6.1.1.4'
Pd Pd -0.9988 1.0072 'International Tables Vol C Tables 4.2.6.8 and 6.1.1.4'

loop_
_exptl_crystal_face_index_h
_exptl_crystal_face_index_k
_exptl_crystal_face_index_l
_exptl_crystal_face_perp_dist
-7 18 0 0.1013
-4 0 10 0.2744
3 2 -10 0.2793
7 -15 -4 0.1284
6 -18 1 0.1296
-11 -11 -1 0.0793
10 14 0 0.0798
11 8 2 0.1174
-11 -8 -2 0.1086
8 16 -2 0.1051
-5 16 -5 0.2300
-12 6 0 0.1051
12 -6 0 0.0803
-10 -10 5 0.1779
4 20 0 0.0905
7 15 4 0.1378
-4 -20 0 0.1069

loop_
_geom_angle_atom_site_label_1
_geom_angle_atom_site_label_2
_geom_angle_atom_site_label_3
_geom_angle
_geom_angle_site_symmetry_1
_geom_angle_site_symmetry_3
_geom_angle_publ_flag
Cl3 Pd1 Cl3 89.62(3) . 4_565 ?
Cl2 Pd1 Cl3 172.16(3) 4_566 4_565 ?
Cl2 Pd1 Cl3 169.09(3) . . ?
Cl2 Pd1 Cl3 88.10(3) . 4_565 ?
Cl2 Pd1 Cl3 88.62(3) 4_566 . ?
Cl2 Pd1 Cl2 92.21(3) . 4_566 ?
Cl2 Pd1 Cl1 96.01(3) . . ?
Cl2 Pd1 Cl1 97.67(3) 4_566 . ?
Cl1 Pd1 Cl3 94.66(2) . . ?
Cl1 Pd1 Cl3 90.09(3) . 4_565 ?
O1 Pd1 Cl3 81.11(6) . . ?
O1 Pd1 Cl3 84.79(6) . 4_565 ?
O1 Pd1 Cl2 88.06(6) . . ?
O1 Pd1 Cl2 87.40(6) . 4_566 ?
O1 Pd1 Cl1 173.36(6) . . ?
Pd1 Cl3 Pd1 90.12(3) . 4_566 ?
Pd1 Cl2 Pd1 92.37(3) . 4_565 ?
Pd1 O1 H1A 109.5 . . ?
Pd1 O1 H1B 109.3 . . ?
H1A O1 H1B 104.4 . . ?
C1 N1 H1 124.7 . . ?
C1 N1 C3 110.6(3) . . ?
C3 N1 H1 124.7 . . ?
C2 N2 H2 124.8 . . ?
C1 N2 H2 124.8 . . ?
C1 N2 C2 110.4(3) . . ?
N2 C2 H2A 126.9 . . ?
C3 C2 N2 106.3(3) . . ?
C3 C2 H2A 126.9 . . ?
H4A C4 H4B 109.5 . . ?
H4A C4 H4C 109.5 . . ?
H4B C4 H4C 109.5 . . ?
C1 C4 H4A 109.5 . . ?
C1 C4 H4B 109.5 . . ?
C1 C4 H4C 109.5 . . ?
N1 C1 C4 126.8(3) . . ?
N2 C1 N1 106.2(3) . . ?
N2 C1 C4 127.0(3) . . ?
N1 C3 H3 126.7 . . ?
C2 C3 N1 106.5(3) . . ?
C2 C3 H3 126.7 . . ?

loop_
_geom_bond_atom_site_label_1
_geom_bond_atom_site_label_2
_geom_bond_distance
_geom_bond_site_symmetry_2
_geom_bond_publ_flag
Pd1 Cl3 2.6143(8) . ?
Pd1 Cl3 2.6508(9) 4_565 ?
Pd1 Cl2 2.5762(8) . ?
Pd1 Cl2 2.5886(9) 4_566 ?
Pd1 Cl1 2.5984(8) . ?
Pd1 O1 2.391(2) . ?
O1 H1A 0.8514 . ?
O1 H1B 0.8516 . ?
N1 H1 0.8800 . ?
N1 C1 1.335(4) . ?
N1 C3 1.375(4) . ?
N2 H2 0.8800 . ?
N2 C2 1.387(4) . ?
N2 C1 1.327(4) . ?
C2 H2A 0.9500 . ?
C2 C3 1.348(5) . ?
C4 H4A 0.9800 . ?
C4 H4B 0.9800 . ?
C4 H4C 0.9800 . ?
C4 C1 1.478(5) . ?
C3 H3 0.9500 . ?

loop_
_geom_torsion_atom_site_label_1
_geom_torsion_atom_site_label_2
_geom_torsion_atom_site_label_3
_geom_torsion_atom_site_label_4
_geom_torsion
_geom_torsion_site_symmetry_1
_geom_torsion_site_symmetry_2
_geom_torsion_site_symmetry_3
_geom_torsion_site_symmetry_4
_geom_torsion_publ_flag
N2 C2 C3 N1 0.3(4) . . . . ?
C2 N2 C1 N1 -0.3(4) . . . . ?
C2 N2 C1 C4 179.8(3) . . . . ?
C1 N1 C3 C2 -0.5(4) . . . . ?
C1 N2 C2 C3 0.0(4) . . . . ?
C3 N1 C1 N2 0.5(4) . . . . ?
C3 N1 C1 C4 -179.7(3) . . . . ?

loop_
_exptl_oxdiff_crystal_face_indexfrac_h
_exptl_oxdiff_crystal_face_indexfrac_k
_exptl_oxdiff_crystal_face_indexfrac_l
_exptl_oxdiff_crystal_face_x
_exptl_oxdiff_crystal_face_y
_exptl_oxdiff_crystal_face_z
-6.5357 17.8222 0.3994 -0.5559 -0.1070 0.8243
-3.7094 -0.2988 10.1801 -0.8804 -0.1628 -0.4454
3.1075 2.0333 -10.2323 0.8343 0.1538 0.5294
7.1173 -15.4810 -4.1885 0.8184 0.1550 -0.5533
6.1816 -18.0249 0.7387 0.4625 0.0897 -0.8821
-10.5248 -11.3822 -0.5223 -0.2830 0.9519 -0.1171
9.6269 13.5342 -0.3235 0.2741 -0.9240 0.2665
11.4015 7.7310 1.7457 0.2841 -0.9527 -0.1078
-11.3843 -7.8419 -1.7117 -0.2843 0.9534 0.1013
7.8375 16.1970 -1.5919 0.2485 -0.8407 0.4812
-4.5162 15.6644 -5.4958 -0.0210 0.0577 0.9981
-12.1537 5.6858 -0.1268 -0.6094 0.5739 0.5471
12.1537 -5.6858 0.1268 0.6094 -0.5739 -0.5471
-9.7965 -9.5357 5.1511 -0.6753 0.6409 -0.3649
4.2184 19.5706 0.4382 -0.1012 -0.7945 0.5987
7.3008 14.9871 3.6056 -0.1264 -0.9760 0.1775
-3.6868 -19.9007 0.0387 0.0956 0.7535 -0.6504
